data_7028547
loop_
_publ_author_name
'Seth, Piya'
'Ghosh, Soumavo'
'Figuerola, Albert'
'Ghosh, Asutosh'

_publ_section_title
;
 Trinuclear heterometallic Cu(II)-Mn(II) complexes of a salen type Schiff
 base ligand: anion dependent variation of phenoxido bridging angles and
 magnetic coupling.
;
_journal_issue 3
_journal_name_full 'Dalton transactions (Cambridge, England : 2003)'
_journal_page_first 990
_journal_page_last 998
_journal_paper_doi 10.1039/c3dt52012a
_journal_volume 43
_journal_year 2014
_chemical_formula_sum 'C34 H32 Cu2 Mn N10 O4'
_chemical_formula_weight 826.74
_chemical_name_systematic
;
 ?
;
_space_group_IT_number 14
_symmetry_cell_setting monoclinic
_symmetry_space_group_name_Hall '-P 2ybc'
_symmetry_space_group_name_H-M 'P 1 21/c 1'
_atom_sites_solution_hydrogens geom
_atom_sites_solution_primary direct
_atom_sites_solution_secondary difmap
_audit_creation_method SHELXL-97
_cell_angle_alpha 90.000(5)
_cell_angle_beta 101.832(5)
_cell_angle_gamma 90.000(5)
_cell_formula_units_Z 2
_cell_length_a 9.453(5)
_cell_length_b 11.210(5)
_cell_length_c 15.890(5)
_cell_measurement_reflns_used 28808
_cell_measurement_temperature 293(2)
_cell_measurement_theta_max 36.8
_cell_measurement_theta_min 2.2
_cell_volume 1648.1(13)
_computing_cell_refinement 'Bruker SMART'
_computing_data_collection 'Bruker SMART'
_computing_data_reduction 'Bruker SAINT'
_computing_molecular_graphics 'Ortep-3 for windows (Farrugia, 1997)'
_computing_publication_material 'Platon99 (Spek, 1999)'
_computing_structure_refinement 'SHELXL-97 (Sheldrick, 1997)'
_computing_structure_solution 'SHELXS-97 (Sheldrick, 1997)'
_diffrn_ambient_temperature 293(2)
_diffrn_measured_fraction_theta_full 0.989
_diffrn_measured_fraction_theta_max 0.989
_diffrn_measurement_device_type 'CCD area detector'
_diffrn_measurement_method 'phi and omega scans'
_diffrn_radiation_monochromator graphite
_diffrn_radiation_source 'fine-focus sealed tube'
_diffrn_radiation_type MoK\a
_diffrn_radiation_wavelength 0.71073
_diffrn_reflns_av_R_equivalents 0.0495
_diffrn_reflns_av_sigmaI/netI 0.0576
_diffrn_reflns_limit_h_max 15
_diffrn_reflns_limit_h_min -15
_diffrn_reflns_limit_k_max 18
_diffrn_reflns_limit_k_min -18
_diffrn_reflns_limit_l_max 18
_diffrn_reflns_limit_l_min -26
_diffrn_reflns_number 28808
_diffrn_reflns_theta_full 36.82
_diffrn_reflns_theta_max 36.82
_diffrn_reflns_theta_min 2.20
_exptl_absorpt_coefficient_mu 1.713
_exptl_absorpt_correction_T_max 0.9504
_exptl_absorpt_correction_T_min 0.8895
_exptl_absorpt_correction_type empirical
_exptl_absorpt_process_details SADABS
_exptl_crystal_colour green
_exptl_crystal_density_diffrn 1.666
_exptl_crystal_density_method 'not measured'
_exptl_crystal_description rectangular
_exptl_crystal_F_000 842
_exptl_crystal_size_max 0.07
_exptl_crystal_size_mid 0.05
_exptl_crystal_size_min 0.03
_refine_diff_density_max 0.501
_refine_diff_density_min -0.951
_refine_diff_density_rms 0.074
_refine_ls_extinction_method none
_refine_ls_goodness_of_fit_ref 1.034
_refine_ls_hydrogen_treatment mixed
_refine_ls_matrix_type full
_refine_ls_number_parameters 296
_refine_ls_number_reflns 8171
_refine_ls_number_restraints 0
_refine_ls_restrained_S_all 1.034
_refine_ls_R_factor_all 0.0757
_refine_ls_R_factor_gt 0.0419
_refine_ls_shift/su_max 0.002
_refine_ls_shift/su_mean 0.000
_refine_ls_structure_factor_coef Fsqd
_refine_ls_weighting_details 'calc w=1/[\s^2^(Fo^2^)+(0.0507P)^2^+0.0032P] where P=(Fo^2^+2Fc^2^)/3'
_refine_ls_weighting_scheme calc
_refine_ls_wR_factor_gt 0.1007
_refine_ls_wR_factor_ref 0.1138
_reflns_number_gt 5264
_reflns_number_total 8171
_reflns_threshold_expression >2sigma(I)
_cod_data_source_file c3dt52012a.txt
_cod_data_source_block 2_0m
_cod_depositor_comments
;
The following automatic conversions were performed:

'_exptl_absorpt_correction_type' value 'EMPIRICAL' changed to
'empirical' according to
/usr/data/users/saulius/automatic-downloads/current/RSC/lib/dictionaries/cif_core.dic
dictionary named 'cif_core.dic' version 2.4.2 from 2011-04-26.

Automatic conversion script
Id: cif_fix_values 2281 2013-09-26 08:29:07Z andrius 
;
_cod_original_sg_symbol_H-M P21/C
_cod_database_code 7028547

loop_
_symmetry_equiv_pos_as_xyz
'x, y, z'
'-x, y+1/2, -z+1/2'
'-x, -y, -z'
'x, -y-1/2, z-1/2'

loop_
_atom_site_label
_atom_site_type_symbol
_atom_site_fract_x
_atom_site_fract_y
_atom_site_fract_z
_atom_site_U_iso_or_equiv
_atom_site_adp_type
_atom_site_occupancy
_atom_site_symmetry_multiplicity
_atom_site_calc_flag
_atom_site_refinement_flags
Cu1 Cu 0.249256(19) 0.161561(15) 0.561354(12) 0.03441(7) Uani 1 1 d .
Mn3 Mn 0.0000 0.0000 0.5000 0.03053(8) Uani 1 2 d S
O1 O 0.15528(11) 0.04160(9) 0.61963(7) 0.0342(2) Uani 1 1 d .
O2 O 0.20576(11) 0.04728(10) 0.46840(7) 0.0415(3) Uani 1 1 d .
N4 N 0.24069(14) 0.28017(11) 0.64937(9) 0.0371(3) Uani 1 1 d .
N5 N 0.39613(14) 0.23982(12) 0.50821(9) 0.0384(3) Uani 1 1 d .
N2 N 0.12641(16) -0.25295(13) 0.53804(11) 0.0477(3) Uani 1 1 d .
N1 N 0.02814(17) -0.19425(14) 0.50675(12) 0.0520(4) Uani 1 1 d .
C17 C 0.50325(17) 0.02996(17) 0.35565(11) 0.0416(3) Uani 1 1 d .
C12 C 0.41641(15) 0.07360(13) 0.41053(9) 0.0338(3) Uani 1 1 d .
C5 C 0.15986(17) 0.14702(15) 0.75133(11) 0.0387(3) Uani 1 1 d .
C6 C 0.14284(14) 0.04215(14) 0.70096(10) 0.0334(3) Uani 1 1 d .
C13 C 0.28924(15) 0.01119(13) 0.41691(9) 0.0314(3) Uani 1 1 d .
C7 C 0.20212(17) 0.25997(15) 0.72094(11) 0.0399(3) Uani 1 1 d .
C15 C 0.3392(2) -0.12953(17) 0.31108(12) 0.0462(4) Uani 1 1 d .
C9 C 0.4352(2) 0.40508(16) 0.61832(14) 0.0511(4) Uani 1 1 d .
C14 C 0.25181(18) -0.09005(15) 0.36527(11) 0.0400(3) Uani 1 1 d .
C16 C 0.4671(2) -0.07006(18) 0.30733(12) 0.0475(4) Uani 1 1 d .
C4 C 0.1360(2) 0.1426(2) 0.83612(12) 0.0549(5) Uani 1 1 d .
C1 C 0.11161(19) -0.06471(17) 0.73911(12) 0.0453(4) Uani 1 1 d .
C3 C 0.1034(2) 0.0371(3) 0.87177(14) 0.0668(6) Uani 1 1 d .
C10 C 0.4492(3) 0.36223(18) 0.53008(14) 0.0545(5) Uani 1 1 d .
C11 C 0.45764(17) 0.18530(15) 0.45426(11) 0.0387(3) Uani 1 1 d .
C8 C 0.2816(2) 0.40247(15) 0.63233(15) 0.0491(4) Uani 1 1 d .
C2 C 0.0940(2) -0.0664(2) 0.82382(13) 0.0586(5) Uani 1 1 d .
N3 N 0.2228(2) -0.3123(2) 0.5696(2) 0.0982(9) Uani 1 1 d .
H1 H 0.213(3) 0.431(2) 0.5847(17) 0.075(7) Uiso 1 1 d .
H3 H 0.500(2) 0.3571(19) 0.6638(15) 0.046(5) Uiso 1 1 d .
H2 H 0.272(2) 0.451(2) 0.6768(15) 0.055(6) Uiso 1 1 d .
H5 H 0.547(2) 0.3580(18) 0.5246(14) 0.047(5) Uiso 1 1 d .
H4 H 0.470(2) 0.4886(19) 0.6244(15) 0.052(6) Uiso 1 1 d .
H6 H 0.393(3) 0.413(2) 0.4828(15) 0.062(7) Uiso 1 1 d .
H7 H 0.202(2) 0.3264(17) 0.7593(13) 0.038(5) Uiso 1 1 d .
H8 H 0.538(2) 0.2254(18) 0.4350(12) 0.045(5) Uiso 1 1 d .
H9 H 0.097(2) -0.132(2) 0.7043(14) 0.051(6) Uiso 1 1 d .
H15 H 0.314(2) -0.202(2) 0.2762(14) 0.054(6) Uiso 1 1 d .
H16 H 0.164(2) -0.1245(19) 0.3638(13) 0.047(5) Uiso 1 1 d .
H14 H 0.532(3) -0.099(2) 0.2709(15) 0.064(6) Uiso 1 1 d .
H10 H 0.069(3) -0.142(3) 0.8527(19) 0.086(8) Uiso 1 1 d .
H13 H 0.585(2) 0.0709(18) 0.3539(12) 0.047(5) Uiso 1 1 d .
H12 H 0.137(3) 0.212(2) 0.8655(15) 0.059(6) Uiso 1 1 d .
H11 H 0.096(3) 0.042(2) 0.9336(19) 0.078(7) Uiso 1 1 d .

loop_
_atom_site_aniso_label
_atom_site_aniso_U_11
_atom_site_aniso_U_22
_atom_site_aniso_U_33
_atom_site_aniso_U_23
_atom_site_aniso_U_13
_atom_site_aniso_U_12
Cu1 0.04114(11) 0.03014(10) 0.03368(11) -0.00603(6) 0.01171(8) -0.01101(6)
Mn3 0.02716(13) 0.03098(15) 0.03353(16) -0.00309(11) 0.00640(12) -0.00579(10)
O1 0.0391(5) 0.0341(5) 0.0303(5) -0.0038(4) 0.0088(4) -0.0082(4)
O2 0.0386(5) 0.0473(6) 0.0432(6) -0.0176(5) 0.0190(5) -0.0166(5)
N4 0.0386(6) 0.0303(6) 0.0410(7) -0.0065(5) 0.0046(5) -0.0037(5)
N5 0.0426(6) 0.0345(6) 0.0379(7) 0.0000(5) 0.0079(6) -0.0129(5)
N2 0.0470(7) 0.0382(7) 0.0616(9) 0.0092(6) 0.0196(7) -0.0007(6)
N1 0.0475(8) 0.0349(7) 0.0689(11) 0.0028(7) 0.0006(7) -0.0014(6)
C17 0.0336(7) 0.0533(9) 0.0392(8) 0.0102(7) 0.0105(6) 0.0058(6)
C12 0.0311(6) 0.0400(7) 0.0302(7) 0.0068(6) 0.0061(5) 0.0006(5)
C5 0.0339(7) 0.0501(9) 0.0317(7) -0.0058(6) 0.0056(6) -0.0011(6)
C6 0.0274(6) 0.0414(7) 0.0311(7) 0.0000(6) 0.0052(5) -0.0009(5)
C13 0.0309(6) 0.0355(7) 0.0275(6) 0.0000(5) 0.0055(5) -0.0004(5)
C7 0.0375(7) 0.0423(8) 0.0380(8) -0.0135(7) 0.0032(6) 0.0001(6)
C15 0.0530(9) 0.0475(9) 0.0379(9) -0.0071(7) 0.0087(7) 0.0084(8)
C9 0.0616(10) 0.0363(8) 0.0536(11) -0.0081(8) 0.0080(9) -0.0198(8)
C14 0.0387(7) 0.0430(8) 0.0378(8) -0.0074(6) 0.0064(7) -0.0024(6)
C16 0.0481(9) 0.0577(10) 0.0406(9) 0.0046(8) 0.0182(8) 0.0153(8)
C4 0.0556(10) 0.0769(13) 0.0330(9) -0.0132(9) 0.0112(8) -0.0117(9)
C1 0.0457(8) 0.0492(9) 0.0414(9) 0.0053(7) 0.0099(7) -0.0071(7)
C3 0.0635(13) 0.1053(18) 0.0326(9) 0.0021(11) 0.0122(9) -0.0195(12)
C10 0.0666(12) 0.0408(9) 0.0573(12) -0.0040(8) 0.0159(10) -0.0254(9)
C11 0.0341(7) 0.0439(8) 0.0383(8) 0.0069(6) 0.0075(6) -0.0078(6)
C8 0.0581(10) 0.0278(7) 0.0584(11) -0.0059(7) 0.0051(9) -0.0024(7)
C2 0.0552(10) 0.0774(14) 0.0422(10) 0.0180(10) 0.0078(8) -0.0147(9)
N3 0.0560(11) 0.0787(14) 0.161(3) 0.0564(16) 0.0241(14) 0.0148(10)

loop_
_atom_type_symbol
_atom_type_description
_atom_type_scat_dispersion_real
_atom_type_scat_dispersion_imag
_atom_type_scat_source
C C 0.0033 0.0016 'International Tables Vol C Tables 4.2.6.8 and 6.1.1.4'
H H 0.0000 0.0000 'International Tables Vol C Tables 4.2.6.8 and 6.1.1.4'
N N 0.0061 0.0033 'International Tables Vol C Tables 4.2.6.8 and 6.1.1.4'
O O 0.0106 0.0060 'International Tables Vol C Tables 4.2.6.8 and 6.1.1.4'
Mn Mn 0.3368 0.7283 'International Tables Vol C Tables 4.2.6.8 and 6.1.1.4'
Cu Cu 0.3201 1.2651 'International Tables Vol C Tables 4.2.6.8 and 6.1.1.4'

loop_
_geom_angle_atom_site_label_1
_geom_angle_atom_site_label_2
_geom_angle_atom_site_label_3
_geom_angle
_geom_angle_site_symmetry_1
_geom_angle_site_symmetry_3
O2 Cu1 N4 165.64(5) . .
O2 Cu1 O1 81.93(5) . .
N4 Cu1 O1 92.28(6) . .
O2 Cu1 N5 91.47(5) . .
N4 Cu1 N5 98.09(6) . .
O1 Cu1 N5 160.12(5) . .
O2 Cu1 Mn3 46.86(3) . .
N4 Cu1 Mn3 120.37(4) . .
O1 Cu1 Mn3 47.72(4) . .
N5 Cu1 Mn3 135.28(4) . .
O2 Mn3 O2 180.0 . 3_556
O2 Mn3 N1 81.48(6) . 3_556
O2 Mn3 N1 98.52(6) 3_556 3_556
O2 Mn3 N1 98.52(6) . .
O2 Mn3 N1 81.48(6) 3_556 .
N1 Mn3 N1 180.0 3_556 .
O2 Mn3 O1 108.81(5) . 3_556
O2 Mn3 O1 71.19(5) 3_556 3_556
N1 Mn3 O1 96.63(5) 3_556 3_556
N1 Mn3 O1 83.37(5) . 3_556
O2 Mn3 O1 71.19(5) . .
O2 Mn3 O1 108.81(5) 3_556 .
N1 Mn3 O1 83.37(5) 3_556 .
N1 Mn3 O1 96.63(5) . .
O1 Mn3 O1 180.0 3_556 .
O2 Mn3 Cu1 40.54(3) . .
O2 Mn3 Cu1 139.46(3) 3_556 .
N1 Mn3 Cu1 59.43(5) 3_556 .
N1 Mn3 Cu1 120.57(5) . .
O1 Mn3 Cu1 139.10(3) 3_556 .
O1 Mn3 Cu1 40.90(3) . .
O2 Mn3 Cu1 139.46(3) . 3_556
O2 Mn3 Cu1 40.54(3) 3_556 3_556
N1 Mn3 Cu1 120.57(5) 3_556 3_556
N1 Mn3 Cu1 59.43(5) . 3_556
O1 Mn3 Cu1 40.90(3) 3_556 3_556
O1 Mn3 Cu1 139.10(3) . 3_556
Cu1 Mn3 Cu1 180.0 . 3_556
C6 O1 Cu1 127.05(9) . .
C6 O1 Mn3 131.95(9) . .
Cu1 O1 Mn3 91.38(5) . .
C13 O2 Cu1 128.28(9) . .
C13 O2 Mn3 138.66(9) . .
Cu1 O2 Mn3 92.60(5) . .
C7 N4 C8 117.57(15) . .
C7 N4 Cu1 125.32(11) . .
C8 N4 Cu1 117.11(12) . .
C11 N5 C10 114.84(14) . .
C11 N5 Cu1 121.91(11) . .
C10 N5 Cu1 123.18(12) . .
N3 N2 N1 179.1(2) . .
N2 N1 Mn3 131.33(13) . .
C16 C17 C12 121.74(16) . .
C17 C12 C13 119.15(15) . .
C17 C12 C11 117.79(14) . .
C13 C12 C11 122.95(14) . .
C4 C5 C6 119.32(17) . .
C4 C5 C7 117.39(17) . .
C6 C5 C7 123.28(15) . .
O1 C6 C1 119.21(15) . .
O1 C6 C5 122.36(14) . .
C1 C6 C5 118.43(15) . .
O2 C13 C14 120.17(13) . .
O2 C13 C12 121.45(13) . .
C14 C13 C12 118.36(13) . .
N4 C7 C5 126.93(14) . .
C14 C15 C16 120.55(17) . .
C8 C9 C10 113.53(17) . .
C15 C14 C13 120.80(16) . .
C17 C16 C15 119.33(16) . .
C3 C4 C5 121.1(2) . .
C2 C1 C6 120.55(19) . .
C4 C3 C2 119.37(19) . .
N5 C10 C9 114.98(15) . .
N5 C11 C12 128.18(14) . .
N4 C8 C9 110.06(15) . .
C3 C2 C1 121.06(19) . .

loop_
_geom_bond_atom_site_label_1
_geom_bond_atom_site_label_2
_geom_bond_distance
_geom_bond_site_symmetry_2
Cu1 O2 1.9346(12) .
Cu1 N4 1.9435(14) .
Cu1 O1 1.9474(11) .
Cu1 N5 1.9725(14) .
Cu1 Mn3 2.9733(11) .
Mn3 O2 2.1718(14) .
Mn3 O2 2.1718(14) 3_556
Mn3 N1 2.1937(18) 3_556
Mn3 N1 2.1937(18) .
Mn3 O1 2.2004(12) 3_556
Mn3 O1 2.2004(12) .
Mn3 Cu1 2.9733(11) 3_556
O1 C6 1.3215(18) .
O2 C13 1.3117(18) .
N4 C7 1.284(2) .
N4 C8 1.465(2) .
N5 C11 1.285(2) .
N5 C10 1.478(2) .
N2 N3 1.157(3) .
N2 N1 1.163(2) .
C17 C16 1.362(3) .
C17 C12 1.403(2) .
C12 C13 1.412(2) .
C12 C11 1.446(2) .
C5 C4 1.412(3) .
C5 C6 1.413(2) .
C5 C7 1.440(3) .
C6 C1 1.401(2) .
C13 C14 1.403(2) .
C15 C14 1.383(2) .
C15 C16 1.392(3) .
C9 C8 1.513(3) .
C9 C10 1.514(3) .
C4 C3 1.373(4) .
C1 C2 1.390(3) .
C3 C2 1.381(4) .
